data_7064029
loop_
_publ_author_name
'Pankratz, Trey C.'
'Harris, Caleb F.'
'Hyland, Ethan E.'
'Sailer, Joshua K.'
'Wheaton, Amelia M.'
'Davies, Huw M. L.'
'Berry, John F.'

_publ_section_title
;
 Dicobalt tetracarboxylate complexes with labile axial ligands
;
_journal_issue 42
_journal_name_full 'New Journal of Chemistry'
_journal_page_first 18292
_journal_page_last 18302
_journal_paper_doi 10.1039/D5NJ02169C
_journal_volume 49
_journal_year 2025
_chemical_formula_moiety 'C88 H76 Co2 O10'
_chemical_formula_sum 'C88 H76 Co2 O10'
_chemical_formula_weight 1411.34
_space_group_crystal_system monoclinic
_space_group_IT_number 15
_space_group_name_Hall '-C 2yc'
_space_group_name_H-M_alt 'C 1 2/c 1'
_atom_sites_solution_hydrogens geom
_audit_creation_date 2024-12-13
_audit_creation_method
;
Olex2 1.5
(compiled 2024.02.16 svn.r378c4104 for OlexSys, GUI svn.r6928)
;
_audit_update_record
;
2025-01-07 deposited with the CCDC.	2025-09-26 downloaded from the CCDC.
;
_cell_angle_alpha 90
_cell_angle_beta 90.332(6)
_cell_angle_gamma 90
_cell_formula_units_Z 4
_cell_length_a 20.931(3)
_cell_length_b 16.880(2)
_cell_length_c 20.205(3)
_cell_measurement_reflns_used 9931
_cell_measurement_temperature 100(2)
_cell_measurement_theta_max 74.3286
_cell_measurement_theta_min 4.0065
_cell_volume 7138.6(17)
_computing_molecular_graphics 'Olex2 1.5 (Dolomanov et al., 2009)'
_computing_publication_material 'Olex2 1.5 (Dolomanov et al., 2009)'
_computing_structure_refinement 'XL  (Sheldrick, 2008)'
_diffrn_ambient_temperature 100.00
_diffrn_measured_fraction_theta_full 1.000
_diffrn_measured_fraction_theta_max 0.985
_diffrn_measurement_device_type 'Bruker SMART APEX2 area detector'
_diffrn_measurement_method '\w scans'
_diffrn_radiation_type CuK\a
_diffrn_radiation_wavelength 1.54184
_diffrn_reflns_av_R_equivalents 0.0536
_diffrn_reflns_av_unetI/netI 0.0186
_diffrn_reflns_Laue_measured_fraction_full 1.000
_diffrn_reflns_Laue_measured_fraction_max 0.985
_diffrn_reflns_limit_h_max 26
_diffrn_reflns_limit_h_min -26
_diffrn_reflns_limit_k_max 21
_diffrn_reflns_limit_k_min -21
_diffrn_reflns_limit_l_max 25
_diffrn_reflns_limit_l_min -25
_diffrn_reflns_number 145922
_diffrn_reflns_point_group_measured_fraction_full 1.000
_diffrn_reflns_point_group_measured_fraction_max 0.985
_diffrn_reflns_theta_full 67.684
_diffrn_reflns_theta_max 75.536
_diffrn_reflns_theta_min 3.364
_exptl_absorpt_coefficient_mu 4.135
_exptl_absorpt_correction_T_max 0.3875
_exptl_absorpt_correction_T_min 0.2808
_exptl_absorpt_correction_type multi-scan
_exptl_absorpt_process_details
;
SADABS-2016/2 (Bruker,2016/2) was used for absorption correction.
wR2(int) was 0.0819 before and 0.0637 after correction.
The Ratio of minimum to maximum transmission is 0.7246.
The \l/2 correction factor is Not present.
;
_exptl_crystal_density_diffrn 1.313
_exptl_crystal_description block
_exptl_crystal_F_000 2952
_exptl_crystal_size_max 0.22
_exptl_crystal_size_mid 0.16
_exptl_crystal_size_min 0.13
_refine_diff_density_max 0.440
_refine_diff_density_min -0.501
_refine_diff_density_rms 0.049
_refine_ls_extinction_method none
_refine_ls_goodness_of_fit_ref 1.041
_refine_ls_hydrogen_treatment constr
_refine_ls_matrix_type full
_refine_ls_number_parameters 567
_refine_ls_number_reflns 7298
_refine_ls_number_restraints 613
_refine_ls_restrained_S_all 1.044
_refine_ls_R_factor_all 0.0492
_refine_ls_R_factor_gt 0.0418
_refine_ls_shift/su_max 0.001
_refine_ls_shift/su_mean 0.000
_refine_ls_structure_factor_coef Fsqd
_refine_ls_weighting_details 'w=1/[\s^2^(Fo^2^)+(0.0677P)^2^+6.3310P] where P=(Fo^2^+2Fc^2^)/3'
_refine_ls_weighting_scheme calc
_refine_ls_wR_factor_gt 0.1172
_refine_ls_wR_factor_ref 0.1231
_reflns_Friedel_coverage 0.000
_reflns_number_gt 6177
_reflns_number_total 7298
_reflns_threshold_expression 'I > 2\s(I)'
_cod_data_source_file d5nj02169c2.cif
_cod_data_source_block inverted
_cod_depositor_comments 'Adding full bibliography for 7064026--7064029.cif.'
_cod_original_cell_volume 7138.9(17)
_cod_database_code 7064029
_shelx_shelxl_version_number 2019/2
_shelx_space_group_comment
;
The symmetry employed for this shelxl refinement is uniquely defined
by the following loop, which should always be used as a source of
symmetry information in preference to the above space-group names.
They are only intended as comments.
;
_shelx_estimated_absorpt_t_max 0.615
_shelx_estimated_absorpt_t_min 0.463
_olex2_refinement_description
;
1. Fixed Uiso
 At 1.2 times of:
  All C(H) groups, All C(H,H) groups
2. Restrained distances
 C35-C22 \\sim C35A-C22
 with sigma of 0.005
3. Uiso/Uaniso restraints and constraints
O5 \\sim C41 \\sim C42 \\sim C43 \\sim C44: within 2A with sigma of 0.02 and
sigma for terminal atoms of 0.04 within 2A
O6 \\sim C45 \\sim C46 \\sim C47 \\sim C48 \\sim O6A \\sim C52 \\sim C51 \\sim
C50 \\sim C49: within 2A with sigma of 0.02 and sigma for terminal atoms of
0.04 within 2A
C35 \\sim C36 \\sim C37 \\sim C38 \\sim C39 \\sim C40 \\sim C35A \\sim C36A
\\sim C37A \\sim C38A \\sim C39A \\sim C40A \\sim C22: within 2A with sigma of
0.02 and sigma for terminal atoms of 0.03 within 2A
Co1 \\sim O4 \\sim O4A \\sim C2: within 2A with sigma of 0.04 and sigma for
terminal atoms of 0.08 within 2A
Uanis(C41) \\sim Ueq, Uanis(C42) \\sim Ueq, Uanis(C43) \\sim Ueq, Uanis(C44)
\\sim Ueq: with sigma of 0.01 and sigma for terminal atoms of 0.02
Uanis(O2) = Uanis(O2A)
Uanis(O1A) = Uanis(O1)
Uanis(C48) = Uanis(C52)
4. Rigid body (RIGU) restrains
 O6, C45, C46, C47, C48, O6A, C52, C51, C50, C49
 with sigma for 1-2 distances of 0.002 and sigma for 1-3 distances of 0.002
 O5, C41, C42, C43, C44
 with sigma for 1-2 distances of 0.002 and sigma for 1-3 distances of 0.004
 C35, C36, C37, C38, C39, C40, C35A, C36A, C37A, C38A, C39A, C40A, C22
 with sigma for 1-2 distances of 0.002 and sigma for 1-3 distances of 0.004
 O4, O4A, C2, Co1
 with sigma for 1-2 distances of 0.004 and sigma for 1-3 distances of 0.004
5. Others
 Sof(O1A)=Sof(O2A)=1-FVAR(1)
 Sof(O1)=Sof(O2)=FVAR(1)
 Sof(O3A)=Sof(O4A)=1-FVAR(2)
 Sof(O3)=Sof(O4)=FVAR(2)
 Sof(C35A)=Sof(C36A)=Sof(H36A)=Sof(C37A)=Sof(H37A)=Sof(C38A)=Sof(H38A)=
 Sof(C39A)=Sof(H39A)=Sof(C40A)=Sof(H40A)=1-FVAR(3)
 Sof(C35)=Sof(C36)=Sof(H36)=Sof(C37)=Sof(H37)=Sof(C38)=Sof(H38)=Sof(C39)=
 Sof(H39)=Sof(C40)=Sof(H40)=FVAR(3)
 Sof(O6A)=Sof(C49)=Sof(H49A)=Sof(H49B)=Sof(C50)=Sof(H50A)=Sof(H50B)=Sof(C51)=
 Sof(H51A)=Sof(H51B)=Sof(C52)=Sof(H52A)=Sof(H52B)=0.5*(1-FVAR(5))
 Sof(O6)=Sof(C45)=Sof(H45A)=Sof(H45B)=Sof(C46)=Sof(H46A)=Sof(H46B)=Sof(C47)=
 Sof(H47A)=Sof(H47B)=Sof(C48)=Sof(H48A)=Sof(H48B)=0.5*FVAR(5)
 Fixed Sof: O5(0.5) C41(0.5) H41A(0.5) H41B(0.5) C42(0.5) H42A(0.5) H42B(0.5)
 C43(0.5) H43A(0.5) H43B(0.5) C44(0.5) H44A(0.5) H44B(0.5)
6.a Free rotating group:
 O5(C41,C42,C43,C44), O6(C45,C46,C47,C48), O6A(C49,C50,C51,C52)
6.b Secondary CH2 refined with riding coordinates:
 C41(H41A,H41B), C42(H42A,H42B), C43(H43A,H43B), C44(H44A,H44B), C45(H45A,
 H45B), C46(H46A,H46B), C47(H47A,H47B), C48(H48A,H48B), C49(H49A,H49B),
 C50(H50A,H50B), C51(H51A,H51B), C52(H52A,H52B)
6.c Aromatic/amide H refined with riding coordinates:
 C5(H5), C6(H6), C7(H7), C8(H8), C9(H9), C11(H11), C12(H12), C13(H13),
 C14(H14), C15(H15), C17(H17), C18(H18), C19(H19), C20(H20), C21(H21), C24(H24),
  C25(H25), C26(H26), C27(H27), C28(H28), C30(H30), C31(H31), C32(H32),
 C33(H33), C34(H34), C36(H36), C37(H37), C38(H38), C39(H39), C40(H40),
 C36A(H36A), C37A(H37A), C38A(H38A), C39A(H39A), C40A(H40A)
6.d Fitted hexagon refined as free rotating group:
 C35(C36,C37,C38,C39,C40), C35A(C36A,C37A,C38A,C39A,C40A)
;
_olex2_submission_special_instructions 'No special instructions were received'

loop_
_space_group_symop_operation_xyz
'x, y, z'
'-x, y, -z+1/2'
'x+1/2, y+1/2, z'
'-x+1/2, y+1/2, -z+1/2'
'-x, -y, -z'
'x, -y, z-1/2'
'-x+1/2, -y+1/2, -z'
'x+1/2, -y+1/2, z-1/2'

loop_
_atom_site_label
_atom_site_type_symbol
_atom_site_fract_x
_atom_site_fract_y
_atom_site_fract_z
_atom_site_U_iso_or_equiv
_atom_site_adp_type
_atom_site_occupancy
_atom_site_site_symmetry_order
_atom_site_calc_flag
_atom_site_refinement_flags_posn
_atom_site_refinement_flags_adp
_atom_site_refinement_flags_occupancy
_atom_site_disorder_assembly
_atom_site_disorder_group
Co1 Co 0.500000 0.82895(2) 0.750000 0.02942(12) Uani 1 2 d S T P . .
Co2 Co 0.500000 0.67224(2) 0.750000 0.03132(12) Uani 1 2 d S T P A .
O1 O 0.43677(12) 0.68696(13) 0.82650(12) 0.0369(5) Uani 0.745(4) 1 d . . P A 1
O1A O 0.4188(4) 0.6792(4) 0.8054(4) 0.0369(5) Uani 0.255(4) 1 d . . P A 2
O2 O 0.41966(10) 0.81457(11) 0.80316(11) 0.0359(5) Uani 0.745(4) 1 d . . P A 1
O2A O 0.4416(3) 0.8054(3) 0.8278(3) 0.0359(5) Uani 0.255(4) 1 d . . P A 2
O3 O 0.4263(4) 0.6909(2) 0.6878(4) 0.0350(12) Uani 0.74(2) 1 d . . P A 1
O3A O 0.4456(7) 0.6828(6) 0.6689(8) 0.025(2) Uani 0.26(2) 1 d . . P A 2
O4 O 0.4490(4) 0.81757(15) 0.6654(4) 0.0358(13) Uani 0.74(2) 1 d . U P A 1
O4A O 0.4258(9) 0.8105(6) 0.6864(9) 0.030(3) Uani 0.26(2) 1 d . U P A 2
C1 C 0.40687(10) 0.74945(9) 0.83352(10) 0.0337(4) Uani 1 1 d . . . . .
C2 C 0.42057(10) 0.75119(9) 0.65390(10) 0.0327(4) Uani 1 1 d . U . . .
C3 C 0.35023(10) 0.74990(9) 0.88373(10) 0.0320(4) Uani 1 1 d . . . . .
C4 C 0.30420(10) 0.82097(10) 0.87436(9) 0.0335(4) Uani 1 1 d . . . . .
C5 C 0.23895(11) 0.81161(12) 0.88465(11) 0.0452(5) Uani 1 1 d . . . . .
H5 H 0.222926 0.760417 0.894835 0.054 Uiso 1 1 calc R U . . .
C6 C 0.19632(12) 0.87490(13) 0.88048(12) 0.0540(6) Uani 1 1 d . . . . .
H6 H 0.152157 0.866801 0.888705 0.065 Uiso 1 1 calc R U . . .
C7 C 0.21866(13) 0.94968(12) 0.86430(11) 0.0520(6) Uani 1 1 d . . . . .
H7 H 0.190043 0.993155 0.860507 0.062 Uiso 1 1 calc R U . . .
C8 C 0.28285(13) 0.95979(12) 0.85385(12) 0.0543(6) Uani 1 1 d . . . . .
H8 H 0.298452 1.010744 0.842224 0.065 Uiso 1 1 calc R U . . .
C9 C 0.32546(12) 0.89730(11) 0.85987(11) 0.0475(5) Uani 1 1 d . . . . .
H9 H 0.369836 0.906604 0.854029 0.057 Uiso 1 1 calc R U . . .
C10 C 0.38197(11) 0.75269(9) 0.95306(10) 0.0357(4) Uani 1 1 d . . . . .
C11 C 0.42651(11) 0.69433(11) 0.97064(10) 0.0442(5) Uani 1 1 d . . . . .
H11 H 0.436926 0.653801 0.939916 0.053 Uiso 1 1 calc R U . . .
C12 C 0.45546(13) 0.69521(13) 1.03232(11) 0.0536(6) Uani 1 1 d . . . . .
H12 H 0.485981 0.655725 1.043579 0.064 Uiso 1 1 calc R U . . .
C13 C 0.44001(15) 0.75371(12) 1.07787(12) 0.0552(7) Uani 1 1 d . . . . .
H13 H 0.459940 0.754150 1.120230 0.066 Uiso 1 1 calc R U . . .
C14 C 0.39559(12) 0.81134(13) 1.06155(10) 0.0477(5) Uani 1 1 d . . . . .
H14 H 0.384747 0.851093 1.092815 0.057 Uiso 1 1 calc R U . . .
C15 C 0.36692(10) 0.81098(11) 0.99942(9) 0.0394(4) Uani 1 1 d . . . . .
H15 H 0.336691 0.850874 0.988327 0.047 Uiso 1 1 calc R U . . .
C16 C 0.31259(10) 0.67261(9) 0.87399(10) 0.0341(4) Uani 1 1 d . . . . .
C17 C 0.29222(12) 0.62649(12) 0.92581(11) 0.0481(5) Uani 1 1 d . . . . .
H17 H 0.303000 0.641002 0.969909 0.058 Uiso 1 1 calc R U . . .
C18 C 0.25603(13) 0.55891(13) 0.91429(14) 0.0594(6) Uani 1 1 d . . . . .
H18 H 0.242684 0.527613 0.950759 0.071 Uiso 1 1 calc R U . . .
C19 C 0.23939(12) 0.53668(13) 0.85225(15) 0.0605(7) Uani 1 1 d . . . . .
H19 H 0.213981 0.490830 0.844983 0.073 Uiso 1 1 calc R U . . .
C20 C 0.26028(14) 0.58245(13) 0.79918(14) 0.0641(7) Uani 1 1 d . . . . .
H20 H 0.249715 0.567199 0.755198 0.077 Uiso 1 1 calc R U . . .
C21 C 0.29631(12) 0.64994(12) 0.81018(11) 0.0504(5) Uani 1 1 d . . . . .
H21 H 0.309986 0.680987 0.773697 0.060 Uiso 1 1 calc R U . . .
C22 C 0.37324(10) 0.74928(9) 0.59483(10) 0.0336(4) Uani 1 1 d D U . . .
C23 C 0.38317(10) 0.82424(10) 0.55212(9) 0.0342(4) Uani 1 1 d . . . . .
C24 C 0.44446(10) 0.84412(12) 0.53123(13) 0.0488(5) Uani 1 1 d . . . . .
H24 H 0.479694 0.813048 0.545747 0.059 Uiso 1 1 calc R U . . .
C25 C 0.45529(12) 0.90823(12) 0.48969(13) 0.0537(6) Uani 1 1 d . . . . .
H25 H 0.497476 0.920844 0.476180 0.064 Uiso 1 1 calc R U . . .
C26 C 0.40442(12) 0.95341(12) 0.46822(11) 0.0471(5) Uani 1 1 d . . . . .
H26 H 0.411298 0.998004 0.440477 0.057 Uiso 1 1 calc R U . . .
C27 C 0.34336(11) 0.93326(12) 0.48742(9) 0.0429(5) Uani 1 1 d . . . . .
H27 H 0.308107 0.963364 0.471579 0.051 Uiso 1 1 calc R U . . .
C28 C 0.33262(10) 0.86938(11) 0.52971(9) 0.0362(4) Uani 1 1 d . . . . .
H28 H 0.290354 0.856951 0.543101 0.043 Uiso 1 1 calc R U . . .
C29 C 0.30690(10) 0.74973(9) 0.62922(10) 0.0351(4) Uani 1 1 d . . . . .
C30 C 0.29267(10) 0.81006(11) 0.67483(9) 0.0384(4) Uani 1 1 d . . . . .
H30 H 0.323791 0.849658 0.683821 0.046 Uiso 1 1 calc R U . . .
C31 C 0.23434(10) 0.81324(12) 0.70704(10) 0.0417(4) Uani 1 1 d . . . . .
H31 H 0.226032 0.854741 0.737561 0.050 Uiso 1 1 calc R U . . .
C32 C 0.18807(12) 0.75605(12) 0.69486(12) 0.0460(5) Uani 1 1 d . . . . .
H32 H 0.148189 0.757703 0.717013 0.055 Uiso 1 1 calc R U . . .
C33 C 0.20127(10) 0.69634(12) 0.64961(11) 0.0446(5) Uani 1 1 d . . . . .
H33 H 0.169735 0.657365 0.640281 0.054 Uiso 1 1 calc R U . . .
C34 C 0.26015(10) 0.69274(11) 0.61765(10) 0.0397(4) Uani 1 1 d . . . . .
H34 H 0.268406 0.650769 0.587569 0.048 Uiso 1 1 calc R U . . .
C35 C 0.3745(4) 0.6755(2) 0.5481(3) 0.0289(17) Uani 0.270(7) 1 d DG U P B 1
C36 C 0.3815(6) 0.5998(3) 0.5743(2) 0.043(2) Uani 0.270(7) 1 d G U P B 1
H36 H 0.384210 0.592578 0.620811 0.052 Uiso 0.270(7) 1 calc R U P B 1
C37 C 0.3847(6) 0.5348(2) 0.5322(3) 0.049(2) Uani 0.270(7) 1 d G U P B 1
H37 H 0.389504 0.483021 0.550098 0.059 Uiso 0.270(7) 1 calc R U P B 1
C38 C 0.3808(5) 0.5454(3) 0.4641(3) 0.045(2) Uani 0.270(7) 1 d G U P B 1
H38 H 0.382948 0.500898 0.435417 0.055 Uiso 0.270(7) 1 calc R U P B 1
C39 C 0.3738(5) 0.6211(4) 0.4380(2) 0.039(2) Uani 0.270(7) 1 d G U P B 1
H39 H 0.371098 0.628332 0.391447 0.047 Uiso 0.270(7) 1 calc R U P B 1
C40 C 0.3706(5) 0.6862(3) 0.4800(3) 0.030(2) Uani 0.270(7) 1 d G U P B 1
H40 H 0.365804 0.737890 0.462158 0.036 Uiso 0.270(7) 1 calc R U P B 1
C35A C 0.38541(15) 0.67454(11) 0.54895(12) 0.0353(9) Uani 0.730(7) 1 d DG U P B 2
C36A C 0.42020(19) 0.60819(12) 0.56816(11) 0.0468(9) Uani 0.730(7) 1 d G U P B 2
H36A H 0.440317 0.606771 0.610410 0.056 Uiso 0.730(7) 1 calc R U P B 2
C37A C 0.4256(2) 0.54392(11) 0.52554(13) 0.0543(10) Uani 0.730(7) 1 d G U P B 2
H37A H 0.449347 0.498575 0.538672 0.065 Uiso 0.730(7) 1 calc R U P B 2
C38A C 0.39614(17) 0.54600(13) 0.46372(11) 0.0508(11) Uani 0.730(7) 1 d G U P B 2
H38A H 0.399803 0.502074 0.434598 0.061 Uiso 0.730(7) 1 calc R U P B 2
C39A C 0.36134(17) 0.61235(17) 0.44451(12) 0.0390(9) Uani 0.730(7) 1 d G U P B 2
H39A H 0.341230 0.613769 0.402262 0.047 Uiso 0.730(7) 1 calc R U P B 2
C40A C 0.35598(17) 0.67662(15) 0.48713(14) 0.0330(9) Uani 0.730(7) 1 d G U P B 2
H40A H 0.332200 0.721966 0.473999 0.040 Uiso 0.730(7) 1 calc R U P B 2
O5 O 0.5016(4) 0.55185(9) 0.7489(5) 0.0436(5) Uani 0.5 1 d G U P A -1
C41 C 0.5550(3) 0.4995(3) 0.7453(4) 0.0588(15) Uani 0.5 1 d G U P A -1
H41A H 0.575906 0.494310 0.789193 0.071 Uiso 0.5 1 calc R U P A -1
H41B H 0.586698 0.519255 0.713193 0.071 Uiso 0.5 1 calc R U P A -1
C42 C 0.5274(3) 0.4191(2) 0.7226(3) 0.096(2) Uani 0.5 1 d G U P A -1
H42A H 0.549650 0.374504 0.744698 0.115 Uiso 0.5 1 calc R U P A -1
H42B H 0.531032 0.412728 0.674044 0.115 Uiso 0.5 1 calc R U P A -1
C43 C 0.4562(3) 0.4234(2) 0.7440(4) 0.096(2) Uani 0.5 1 d G U P A -1
H43A H 0.427264 0.418593 0.705260 0.115 Uiso 0.5 1 calc R U P A -1
H43B H 0.445989 0.381162 0.776177 0.115 Uiso 0.5 1 calc R U P A -1
C44 C 0.4507(3) 0.5062(3) 0.7760(4) 0.083(3) Uani 0.5 1 d G U P A -1
H44A H 0.408904 0.530558 0.765281 0.100 Uiso 0.5 1 calc R U P A -1
H44B H 0.455081 0.502392 0.824738 0.100 Uiso 0.5 1 calc R U P A -1
O6 O 0.5036(5) 0.9490(3) 0.7539(6) 0.0315(13) Uani 0.320(5) 1 d G U P A -1
C45 C 0.5438(5) 0.9962(5) 0.7962(5) 0.061(3) Uani 0.320(5) 1 d G U P A -1
H45A H 0.583942 0.967692 0.806601 0.073 Uiso 0.320(5) 1 calc R U P A -1
H45B H 0.521645 1.008312 0.838191 0.073 Uiso 0.320(5) 1 calc R U P A -1
C46 C 0.5578(4) 1.0726(4) 0.7579(5) 0.091(3) Uani 0.320(5) 1 d G U P A -1
H46A H 0.596106 1.066816 0.729782 0.109 Uiso 0.320(5) 1 calc R U P A -1
H46B H 0.563950 1.118100 0.788247 0.109 Uiso 0.320(5) 1 calc R U P A -1
C47 C 0.4968(4) 1.0820(3) 0.7159(4) 0.074(3) Uani 0.320(5) 1 d G U P A -1
H47A H 0.462147 1.107299 0.741513 0.089 Uiso 0.320(5) 1 calc R U P A -1
H47B H 0.504926 1.113431 0.675465 0.089 Uiso 0.320(5) 1 calc R U P A -1
C48 C 0.4808(4) 0.9956(4) 0.6992(5) 0.0522(18) Uani 0.320(5) 1 d G U P A -1
H48A H 0.434121 0.988865 0.693467 0.063 Uiso 0.320(5) 1 calc R U P A -1
H48B H 0.502175 0.979464 0.657737 0.063 Uiso 0.320(5) 1 calc R U P A -1
O6A O 0.4926(8) 0.9530(6) 0.7570(9) 0.049(3) Uani 0.180(5) 1 d G U P A -2
C49 C 0.5461(6) 1.0059(7) 0.7634(8) 0.071(3) Uani 0.180(5) 1 d G U P A -2
H49A H 0.586378 0.978071 0.752839 0.085 Uiso 0.180(5) 1 calc R U P A -2
H49B H 0.549068 1.026608 0.809184 0.085 Uiso 0.180(5) 1 calc R U P A -2
C50 C 0.5340(7) 1.0736(7) 0.7143(8) 0.075(3) Uani 0.180(5) 1 d G U P A -2
H50A H 0.551461 1.061039 0.670088 0.090 Uiso 0.180(5) 1 calc R U P A -2
H50B H 0.552855 1.123915 0.730301 0.090 Uiso 0.180(5) 1 calc R U P A -2
C51 C 0.4607(7) 1.0774(6) 0.7129(6) 0.055(3) Uani 0.180(5) 1 d G U P A -2
H51A H 0.443965 1.108595 0.750516 0.066 Uiso 0.180(5) 1 calc R U P A -2
H51B H 0.444693 1.100522 0.670896 0.066 Uiso 0.180(5) 1 calc R U P A -2
C52 C 0.4426(7) 0.9897(7) 0.7188(8) 0.0522(18) Uani 0.180(5) 1 d G U P A -2
H52A H 0.401023 0.983806 0.741343 0.063 Uiso 0.180(5) 1 calc R U P A -2
H52B H 0.439459 0.965052 0.674439 0.063 Uiso 0.180(5) 1 calc R U P A -2

loop_
_atom_site_aniso_label
_atom_site_aniso_U_11
_atom_site_aniso_U_22
_atom_site_aniso_U_33
_atom_site_aniso_U_23
_atom_site_aniso_U_13
_atom_site_aniso_U_12
Co1 0.0341(2) 0.0226(2) 0.0315(2) 0.000 -0.01089(16) 0.000
Co2 0.0354(2) 0.0237(2) 0.0346(2) 0.000 -0.01281(17) 0.000
O1 0.0430(13) 0.0305(8) 0.0370(13) 0.0044(9) -0.0092(9) 0.0033(9)
O1A 0.0430(13) 0.0305(8) 0.0370(13) 0.0044(9) -0.0092(9) 0.0033(9)
O2 0.0422(12) 0.0278(8) 0.0376(12) 0.0069(8) -0.0075(8) -0.0041(8)
O2A 0.0422(12) 0.0278(8) 0.0376(12) 0.0069(8) -0.0075(8) -0.0041(8)
O3 0.041(2) 0.0282(11) 0.035(2) 0.0006(12) -0.0146(18) -0.0002(13)
O3A 0.026(4) 0.025(3) 0.024(4) -0.001(3) -0.003(3) 0.006(3)
O4 0.043(3) 0.0268(10) 0.0375(19) 0.0018(9) -0.017(2) -0.0071(10)
O4A 0.030(5) 0.027(3) 0.034(5) -0.004(3) -0.011(4) -0.001(3)
C1 0.0384(10) 0.0312(10) 0.0316(9) 0.0016(6) -0.0126(8) -0.0031(7)
C2 0.0363(10) 0.0278(9) 0.0340(9) -0.0021(6) -0.0115(8) 0.0018(6)
C3 0.0431(10) 0.0220(9) 0.0308(9) 0.0030(6) -0.0084(8) -0.0032(6)
C4 0.0500(11) 0.0240(8) 0.0264(8) 0.0003(6) -0.0111(8) 0.0002(7)
C5 0.0533(12) 0.0322(9) 0.0502(12) 0.0096(9) -0.0040(9) 0.0037(9)
C6 0.0596(14) 0.0429(12) 0.0594(14) 0.0089(10) -0.0057(11) 0.0131(10)
C7 0.0757(16) 0.0313(10) 0.0485(12) -0.0029(9) -0.0280(11) 0.0132(10)
C8 0.0778(17) 0.0227(9) 0.0622(14) 0.0048(9) -0.0329(12) -0.0038(9)
C9 0.0605(13) 0.0261(9) 0.0556(12) 0.0040(8) -0.0206(10) -0.0065(9)
C10 0.0479(11) 0.0276(9) 0.0315(9) 0.0048(6) -0.0095(8) -0.0059(7)
C11 0.0636(13) 0.0299(9) 0.0390(10) 0.0044(8) -0.0175(9) 0.0002(9)
C12 0.0741(16) 0.0377(11) 0.0486(12) 0.0082(9) -0.0265(11) 0.0015(10)
C13 0.0816(18) 0.0452(13) 0.0383(12) 0.0064(8) -0.0276(12) -0.0062(10)
C14 0.0695(15) 0.0395(10) 0.0340(10) 0.0010(8) -0.0128(10) -0.0060(10)
C15 0.0526(12) 0.0312(9) 0.0344(9) 0.0024(7) -0.0104(8) -0.0034(8)
C16 0.0422(10) 0.0203(8) 0.0396(10) 0.0010(7) -0.0080(8) -0.0001(7)
C17 0.0670(14) 0.0316(10) 0.0456(11) 0.0049(8) -0.0021(10) -0.0101(9)
C18 0.0733(16) 0.0325(11) 0.0725(16) 0.0109(10) 0.0028(13) -0.0152(11)
C19 0.0614(15) 0.0241(10) 0.096(2) -0.0009(11) -0.0214(13) -0.0091(9)
C20 0.0865(19) 0.0352(11) 0.0702(16) -0.0051(11) -0.0337(14) -0.0127(11)
C21 0.0718(15) 0.0327(10) 0.0464(12) 0.0028(9) -0.0207(11) -0.0111(10)
C22 0.0415(10) 0.0231(9) 0.0360(9) -0.0013(6) -0.0156(8) -0.0009(6)
C23 0.0436(11) 0.0222(8) 0.0367(9) -0.0024(7) -0.0136(8) -0.0007(7)
C24 0.0423(11) 0.0269(9) 0.0770(16) 0.0100(10) -0.0176(10) -0.0020(8)
C25 0.0503(13) 0.0303(10) 0.0804(16) 0.0111(10) -0.0043(11) -0.0045(9)
C26 0.0686(15) 0.0274(9) 0.0454(11) 0.0052(8) 0.0008(10) 0.0084(9)
C27 0.0591(13) 0.0364(10) 0.0331(9) 0.0028(8) 0.0005(9) 0.0189(9)
C28 0.0476(11) 0.0325(9) 0.0285(8) -0.0016(7) -0.0037(7) 0.0090(8)
C29 0.0416(11) 0.0280(9) 0.0355(10) 0.0046(6) -0.0164(8) -0.0014(7)
C30 0.0500(11) 0.0293(9) 0.0358(9) 0.0019(7) -0.0163(8) -0.0032(8)
C31 0.0524(12) 0.0365(10) 0.0362(10) 0.0020(8) -0.0114(9) 0.0013(9)
C32 0.0494(13) 0.0440(12) 0.0444(12) 0.0069(8) -0.0097(10) -0.0001(9)
C33 0.0475(12) 0.0370(10) 0.0492(11) 0.0042(9) -0.0145(9) -0.0073(9)
C34 0.0465(11) 0.0305(9) 0.0418(10) 0.0005(8) -0.0161(8) -0.0033(8)
C35 0.029(4) 0.021(3) 0.036(3) -0.002(2) 0.000(2) 0.009(2)
C36 0.074(6) 0.023(2) 0.032(3) -0.005(2) -0.022(3) 0.003(3)
C37 0.082(6) 0.027(3) 0.039(3) -0.010(2) -0.017(3) 0.003(3)
C38 0.068(5) 0.034(4) 0.034(3) -0.012(2) -0.012(3) -0.008(3)
C39 0.033(4) 0.042(3) 0.043(4) -0.004(2) -0.006(3) -0.006(3)
C40 0.014(4) 0.039(3) 0.037(3) 0.000(2) -0.001(2) -0.007(3)
C35A 0.0429(19) 0.0247(14) 0.0379(15) -0.0009(10) -0.0193(13) -0.0074(11)
C36A 0.061(2) 0.0271(12) 0.0518(16) -0.0040(11) -0.0277(15) 0.0031(13)
C37A 0.074(3) 0.0250(13) 0.0633(18) -0.0053(12) -0.0288(17) 0.0047(14)
C38A 0.069(2) 0.0266(16) 0.057(2) -0.0104(13) -0.0202(16) -0.0026(14)
C39A 0.045(2) 0.0362(15) 0.0356(15) -0.0071(11) -0.0112(13) -0.0030(13)
C40A 0.032(2) 0.0314(14) 0.0357(14) -0.0019(10) -0.0093(13) 0.0003(12)
O5 0.0506(13) 0.0261(9) 0.0542(13) -0.005(4) -0.0083(10) 0.004(3)
C41 0.069(3) 0.040(3) 0.067(3) -0.003(2) -0.008(2) 0.018(2)
C42 0.119(4) 0.047(3) 0.122(6) -0.028(3) 0.021(4) -0.003(3)
C43 0.112(4) 0.041(3) 0.134(6) -0.016(3) 0.003(4) -0.008(3)
C44 0.094(4) 0.035(3) 0.121(6) -0.019(3) 0.039(4) -0.018(3)
O6 0.035(2) 0.0228(19) 0.037(3) 0.000(3) -0.0026(19) 0.007(3)
C45 0.092(6) 0.030(3) 0.061(4) -0.003(3) -0.033(5) -0.015(3)
C46 0.125(6) 0.050(3) 0.096(6) 0.021(4) -0.051(5) -0.025(3)
C47 0.116(6) 0.026(2) 0.080(4) 0.011(3) -0.055(5) -0.007(3)
C48 0.081(4) 0.025(2) 0.050(3) 0.010(2) -0.026(3) 0.004(3)
O6A 0.076(5) 0.024(3) 0.045(5) 0.002(3) -0.018(4) 0.007(3)
C49 0.093(5) 0.036(4) 0.084(6) 0.015(4) -0.032(4) -0.008(4)
C50 0.098(6) 0.036(4) 0.091(7) 0.019(5) -0.026(5) -0.003(4)
C51 0.099(6) 0.024(3) 0.041(6) -0.001(3) -0.024(5) -0.001(4)
C52 0.081(4) 0.025(2) 0.050(3) 0.010(2) -0.026(3) 0.004(3)

loop_
_atom_type_symbol
_atom_type_description
_atom_type_scat_dispersion_real
_atom_type_scat_dispersion_imag
_atom_type_scat_source
C C 0.0181 0.0091 'International Tables Vol C Tables 4.2.6.8 and 6.1.1.4'
H H 0.0000 0.0000 'International Tables Vol C Tables 4.2.6.8 and 6.1.1.4'
Co Co -2.3653 3.6143 'International Tables Vol C Tables 4.2.6.8 and 6.1.1.4'
O O 0.0492 0.0322 'International Tables Vol C Tables 4.2.6.8 and 6.1.1.4'

loop_
_geom_angle_atom_site_label_1
_geom_angle_atom_site_label_2
_geom_angle_atom_site_label_3
_geom_angle
_geom_angle_site_symmetry_1
_geom_angle_site_symmetry_3
_geom_angle_publ_flag
O2 Co1 Co2 83.08(5) . . ?
O2 Co1 Co2 83.08(5) 2_656 . ?
O2 Co1 O2 166.16(11) 2_656 . ?
O2 Co1 O2A 153.43(18) . 2_656 ?
O2 Co1 O2A 19.69(17) 2_656 2_656 ?
O2 Co1 O4 90.1(3) 2_656 2_656 ?
O2 Co1 O4 88.6(3) . 2_656 ?
O2 Co1 O4 88.6(3) 2_656 . ?
O2 Co1 O4 90.1(3) . . ?
O2 Co1 O4A 71.4(7) 2_656 2_656 ?
O2 Co1 O4A 106.3(7) . 2_656 ?
O2 Co1 O6 96.3(4) 2_656 . ?
O2 Co1 O6 97.5(4) . . ?
O2A Co1 Co2 78.72(17) 2_656 . ?
O2A Co1 Co2 78.72(17) . . ?
O2A Co1 O2A 157.4(3) 2_656 . ?
O2A Co1 O6A 95.6(6) . . ?
O2A Co1 O6A 106.9(6) 2_656 . ?
O4 Co1 Co2 84.54(7) . . ?
O4 Co1 Co2 84.54(7) 2_656 . ?
O4 Co1 O2A 69.1(4) . 2_656 ?
O4 Co1 O2A 108.6(4) 2_656 2_656 ?
O4 Co1 O4 169.08(15) 2_656 . ?
O4 Co1 O4A 156.6(5) . 2_656 ?
O4 Co1 O4A 18.7(4) 2_656 2_656 ?
O4 Co1 O6 92.4(3) 2_656 . ?
O4 Co1 O6 98.5(3) . . ?
O4A Co1 Co2 81.2(3) . . ?
O4A Co1 Co2 81.2(3) 2_656 . ?
O4A Co1 O2A 89.9(8) . . ?
O4A Co1 O2A 86.7(7) 2_656 . ?
O4A Co1 O4A 162.4(6) 2_656 . ?
O4A Co1 O6A 99.6(5) 2_656 . ?
O4A Co1 O6A 98.0(5) . . ?
O6 Co1 Co2 176.9(3) . . ?
O6 Co1 O2A 101.7(4) . 2_656 ?
O6 Co1 O4A 95.7(4) . 2_656 ?
O6A Co1 Co2 174.3(5) . . ?
O1 Co2 Co1 83.06(6) 2_656 . ?
O1 Co2 Co1 83.06(6) . . ?
O1 Co2 O1 166.11(12) . 2_656 ?
O1A Co2 Co1 86.7(2) 2_656 . ?
O1A Co2 Co1 86.7(2) . . ?
O3 Co2 Co1 80.95(11) . . ?
O3 Co2 Co1 80.96(11) 2_656 . ?
O3 Co2 O1 90.3(3) 2_656 . ?
O3 Co2 O1 90.3(3) . 2_656 ?
O3 Co2 O1 87.5(3) . . ?
O3 Co2 O1 87.5(3) 2_656 2_656 ?
O3 Co2 O1A 106.6(4) . 2_656 ?
O3 Co2 O1A 72.3(4) 2_656 2_656 ?
O3 Co2 O3 161.9(2) . 2_656 ?
O3 Co2 O5 99.4(3) . . ?
O3 Co2 O5 98.7(3) 2_656 . ?
O3A Co2 Co1 84.9(3) 2_656 . ?
O3A Co2 Co1 84.9(3) . . ?
O3A Co2 O1A 91.0(6) 2_656 . ?
O3A Co2 O1A 88.4(6) . . ?
O3A Co2 O3A 169.8(6) 2_656 . ?
O5 Co2 Co1 178.9(3) . . ?
O5 Co2 O1 98.0(3) . . ?
O5 Co2 O1 95.8(3) . 2_656 ?
O5 Co2 O1A 92.2(3) . 2_656 ?
C1 O1 Co2 121.23(17) . . ?
C1 O1A Co2 116.2(5) . . ?
C1 O2 Co1 122.22(17) . . ?
C1 O2A Co1 126.6(4) . . ?
C2 O3 Co2 123.4(3) . . ?
C2 O3A Co2 119.7(8) . . ?
C2 O4 Co1 118.4(3) . . ?
C2 O4A Co1 122.7(6) . . ?
O1 C1 O2 124.6(2) . . ?
O1 C1 C3 117.70(17) . . ?
O1A C1 C3 115.0(4) . . ?
O2 C1 C3 117.72(17) . . ?
O2A C1 O1A 122.8(5) . . ?
O2A C1 C3 121.5(3) . . ?
O3 C2 O4 125.0(3) . . ?
O3 C2 C22 118.1(2) . . ?
O3A C2 C22 114.5(5) . . ?
O4 C2 C22 116.74(18) . . ?
O4A C2 O3A 125.2(5) . . ?
O4A C2 C22 119.7(4) . . ?
C4 C3 C1 113.41(14) . . ?
C10 C3 C1 105.32(16) . . ?
C10 C3 C4 110.51(14) . . ?
C16 C3 C1 107.62(14) . . ?
C16 C3 C4 108.90(16) . . ?
C16 C3 C10 111.04(14) . . ?
C5 C4 C3 120.26(16) . . ?
C5 C4 C9 116.79(19) . . ?
C9 C4 C3 122.82(19) . . ?
C4 C5 H5 118.9 . . ?
C4 C5 C6 122.2(2) . . ?
C6 C5 H5 118.9 . . ?
C5 C6 H6 120.1 . . ?
C7 C6 C5 119.7(2) . . ?
C7 C6 H6 120.1 . . ?
C6 C7 H7 120.6 . . ?
C8 C7 C6 118.8(2) . . ?
C8 C7 H7 120.6 . . ?
C7 C8 H8 119.3 . . ?
C7 C8 C9 121.5(2) . . ?
C9 C8 H8 119.3 . . ?
C4 C9 H9 119.5 . . ?
C8 C9 C4 121.0(2) . . ?
C8 C9 H9 119.5 . . ?
C11 C10 C3 119.32(17) . . ?
C15 C10 C3 122.11(17) . . ?
C15 C10 C11 118.56(18) . . ?
C10 C11 H11 119.7 . . ?
C12 C11 C10 120.6(2) . . ?
C12 C11 H11 119.7 . . ?
C11 C12 H12 119.9 . . ?
C11 C12 C13 120.2(2) . . ?
C13 C12 H12 119.9 . . ?
C12 C13 H13 120.0 . . ?
C14 C13 C12 120.0(2) . . ?
C14 C13 H13 120.0 . . ?
C13 C14 H14 120.0 . . ?
C13 C14 C15 119.9(2) . . ?
C15 C14 H14 120.0 . . ?
C10 C15 H15 119.6 . . ?
C14 C15 C10 120.79(19) . . ?
C14 C15 H15 119.6 . . ?
C17 C16 C3 122.99(18) . . ?
C17 C16 C21 118.47(18) . . ?
C21 C16 C3 118.50(17) . . ?
C16 C17 H17 119.7 . . ?
C16 C17 C18 120.6(2) . . ?
C18 C17 H17 119.7 . . ?
C17 C18 H18 119.3 . . ?
C19 C18 C17 121.4(2) . . ?
C19 C18 H18 119.3 . . ?
C18 C19 H19 120.7 . . ?
C18 C19 C20 118.6(2) . . ?
C20 C19 H19 120.7 . . ?
C19 C20 H20 119.8 . . ?
C21 C20 C19 120.4(2) . . ?
C21 C20 H20 119.8 . . ?
C16 C21 H21 119.7 . . ?
C20 C21 C16 120.5(2) . . ?
C20 C21 H21 119.7 . . ?
C2 C22 C29 102.97(16) . . ?
C2 C22 C35 118.0(3) . . ?
C2 C22 C35A 111.29(16) . . ?
C23 C22 C2 109.02(14) . . ?
C23 C22 C29 111.61(15) . . ?
C23 C22 C35 108.2(3) . . ?
C23 C22 C35A 107.58(18) . . ?
C29 C22 C35 107.0(3) . . ?
C29 C22 C35A 114.29(17) . . ?
C24 C23 C22 119.54(17) . . ?
C28 C23 C22 122.02(18) . . ?
C28 C23 C24 118.27(18) . . ?
C23 C24 H24 119.2 . . ?
C25 C24 C23 121.62(19) . . ?
C25 C24 H24 119.2 . . ?
C24 C25 H25 120.2 . . ?
C26 C25 C24 119.5(2) . . ?
C26 C25 H25 120.2 . . ?
C25 C26 H26 120.3 . . ?
C25 C26 C27 119.35(19) . . ?
C27 C26 H26 120.3 . . ?
C26 C27 H27 119.5 . . ?
C26 C27 C28 121.03(19) . . ?
C28 C27 H27 119.5 . . ?
C23 C28 C27 120.2(2) . . ?
C23 C28 H28 119.9 . . ?
C27 C28 H28 119.9 . . ?
C30 C29 C22 119.27(16) . . ?
C34 C29 C22 123.38(17) . . ?
C34 C29 C30 117.3(2) . . ?
C29 C30 H30 119.2 . . ?
C31 C30 C29 121.69(18) . . ?
C31 C30 H30 119.2 . . ?
C30 C31 H31 119.8 . . ?
C30 C31 C32 120.3(2) . . ?
C32 C31 H31 119.8 . . ?
C31 C32 H32 120.7 . . ?
C31 C32 C33 118.7(2) . . ?
C33 C32 H32 120.7 . . ?
C32 C33 H33 119.5 . . ?
C32 C33 C34 121.01(19) . . ?
C34 C33 H33 119.5 . . ?
C29 C34 C33 120.95(19) . . ?
C29 C34 H34 119.5 . . ?
C33 C34 H34 119.5 . . ?
C36 C35 C22 120.4(4) . . ?
C36 C35 C40 120.0 . . ?
C40 C35 C22 119.6(4) . . ?
C35 C36 H36 120.0 . . ?
C35 C36 C37 120.0 . . ?
C37 C36 H36 120.0 . . ?
C36 C37 H37 120.0 . . ?
C36 C37 C38 120.0 . . ?
C38 C37 H37 120.0 . . ?
C37 C38 H38 120.0 . . ?
C39 C38 C37 120.0 . . ?
C39 C38 H38 120.0 . . ?
C38 C39 H39 120.0 . . ?
C40 C39 C38 120.0 . . ?
C40 C39 H39 120.0 . . ?
C35 C40 H40 120.0 . . ?
C39 C40 C35 120.0 . . ?
C39 C40 H40 120.0 . . ?
C36A C35A C22 124.27(16) . . ?
C36A C35A C40A 120.0 . . ?
C40A C35A C22 115.66(16) . . ?
C35A C36A H36A 120.0 . . ?
C35A C36A C37A 120.0 . . ?
C37A C36A H36A 120.0 . . ?
C36A C37A H37A 120.0 . . ?
C38A C37A C36A 120.0 . . ?
C38A C37A H37A 120.0 . . ?
C37A C38A H38A 120.0 . . ?
C37A C38A C39A 120.0 . . ?
C39A C38A H38A 120.0 . . ?
C38A C39A H39A 120.0 . . ?
C40A C39A C38A 120.0 . . ?
C40A C39A H39A 120.0 . . ?
C35A C40A H40A 120.0 . . ?
C39A C40A C35A 120.0 . . ?
C39A C40A H40A 120.0 . . ?
C41 O5 Co2 129.3(4) . . ?
C41 O5 C44 105.7 . . ?
C44 O5 Co2 121.6(5) . . ?
O5 C41 H41A 110.6 . . ?
O5 C41 H41B 110.6 . . ?
O5 C41 C42 105.6 . . ?
H41A C41 H41B 108.8 . . ?
C42 C41 H41A 110.6 . . ?
C42 C41 H41B 110.6 . . ?
C41 C42 H42A 111.1 . . ?
C41 C42 H42B 111.1 . . ?
C41 C42 C43 103.4 . . ?
H42A C42 H42B 109.0 . . ?
C43 C42 H42A 111.1 . . ?
C43 C42 H42B 111.1 . . ?
C42 C43 H43A 111.1 . . ?
C42 C43 H43B 111.1 . . ?
H43A C43 H43B 109.0 . . ?
C44 C43 C42 103.5 . . ?
C44 C43 H43A 111.1 . . ?
C44 C43 H43B 111.1 . . ?
O5 C44 C43 105.7 . . ?
O5 C44 H44A 110.6 . . ?
O5 C44 H44B 110.6 . . ?
C43 C44 H44A 110.6 . . ?
C43 C44 H44B 110.6 . . ?
H44A C44 H44B 108.7 . . ?
C45 O6 Co1 126.8(5) . . ?
C45 O6 C48 110.1 . . ?
C48 O6 Co1 120.4(6) . . ?
O6 C45 H45A 110.5 . . ?
O6 C45 H45B 110.5 . . ?
O6 C45 C46 106.3 . . ?
H45A C45 H45B 108.7 . . ?
C46 C45 H45A 110.5 . . ?
C46 C45 H45B 110.5 . . ?
C45 C46 H46A 111.4 . . ?
C45 C46 H46B 111.4 . . ?
C45 C46 C47 101.8 . . ?
H46A C46 H46B 109.3 . . ?
C47 C46 H46A 111.4 . . ?
C47 C46 H46B 111.4 . . ?
C46 C47 H47A 111.4 . . ?
C46 C47 H47B 111.4 . . ?
H47A C47 H47B 109.3 . . ?
C48 C47 C46 101.7 . . ?
C48 C47 H47A 111.4 . . ?
C48 C47 H47B 111.4 . . ?
O6 C48 C47 106.3 . . ?
O6 C48 H48A 110.5 . . ?
O6 C48 H48B 110.5 . . ?
C47 C48 H48A 110.5 . . ?
C47 C48 H48B 110.5 . . ?
H48A C48 H48B 108.7 . . ?
C49 O6A Co1 124.5(9) . . ?
C52 O6A Co1 116.5(8) . . ?
C52 O6A C49 110.2 . . ?
O6A C49 H49A 110.5 . . ?
O6A C49 H49B 110.5 . . ?
O6A C49 C50 106.2 . . ?
H49A C49 H49B 108.7 . . ?
C50 C49 H49A 110.5 . . ?
C50 C49 H49B 110.5 . . ?
C49 C50 H50A 111.4 . . ?
C49 C50 H50B 111.4 . . ?
C49 C50 C51 101.8 . . ?
H50A C50 H50B 109.3 . . ?
C51 C50 H50A 111.4 . . ?
C51 C50 H50B 111.4 . . ?
C50 C51 H51A 111.4 . . ?
C50 C51 H51B 111.4 . . ?
H51A C51 H51B 109.3 . . ?
C52 C51 C50 101.8 . . ?
C52 C51 H51A 111.4 . . ?
C52 C51 H51B 111.4 . . ?
O6A C52 C51 106.2 . . ?
O6A C52 H52A 110.5 . . ?
O6A C52 H52B 110.5 . . ?
C51 C52 H52A 110.5 . . ?
C51 C52 H52B 110.5 . . ?
H52A C52 H52B 108.7 . . ?

loop_
_geom_bond_atom_site_label_1
_geom_bond_atom_site_label_2
_geom_bond_distance
_geom_bond_site_symmetry_2
_geom_bond_publ_flag
Co1 Co2 2.6454(7) . ?
Co1 O2 2.015(2) . ?
Co1 O2 2.015(2) 2_656 ?
Co1 O2A 2.035(6) 2_656 ?
Co1 O2A 2.035(6) . ?
Co1 O4 2.019(3) 2_656 ?
Co1 O4 2.019(3) . ?
Co1 O4A 2.033(8) . ?
Co1 O4A 2.033(8) 2_656 ?
Co1 O6 2.029(5) . ?
Co1 O6A 2.104(11) . ?
Co2 O1 2.056(2) 2_656 ?
Co2 O1 2.056(2) . ?
Co2 O1A 2.044(8) 2_656 ?
Co2 O1A 2.044(8) . ?
Co2 O3 2.009(4) 2_656 ?
Co2 O3 2.009(4) . ?
Co2 O3A 1.999(9) . ?
Co2 O3A 1.998(9) 2_656 ?
Co2 O5 2.0325(17) . ?
O1 C1 1.235(3) . ?
O1A C1 1.338(8) . ?
O2 C1 1.288(3) . ?
O2A C1 1.198(6) . ?
O3 C2 1.231(4) . ?
O3A C2 1.303(11) . ?
O4 C2 1.289(4) . ?
O4A C2 1.202(7) . ?
C1 C3 1.565(3) . ?
C2 C22 1.547(3) . ?
C3 C4 1.549(2) . ?
C3 C10 1.548(3) . ?
C3 C16 1.536(2) . ?
C4 C5 1.392(3) . ?
C4 C9 1.395(3) . ?
C5 H5 0.9500 . ?
C5 C6 1.394(3) . ?
C6 H6 0.9500 . ?
C6 C7 1.386(3) . ?
C7 H7 0.9500 . ?
C7 C8 1.372(4) . ?
C8 H8 0.9500 . ?
C8 C9 1.386(3) . ?
C9 H9 0.9500 . ?
C10 C11 1.401(3) . ?
C10 C15 1.396(3) . ?
C11 H11 0.9500 . ?
C11 C12 1.383(3) . ?
C12 H12 0.9500 . ?
C12 C13 1.389(3) . ?
C13 H13 0.9500 . ?
C13 C14 1.384(3) . ?
C14 H14 0.9500 . ?
C14 C15 1.388(3) . ?
C15 H15 0.9500 . ?
C16 C17 1.375(3) . ?
C16 C21 1.386(3) . ?
C17 H17 0.9500 . ?
C17 C18 1.388(3) . ?
C18 H18 0.9500 . ?
C18 C19 1.352(4) . ?
C19 H19 0.9500 . ?
C19 C20 1.394(4) . ?
C20 H20 0.9500 . ?
C20 C21 1.384(3) . ?
C21 H21 0.9500 . ?
C22 C23 1.546(2) . ?
C22 C29 1.556(3) . ?
C22 C35 1.562(4) . ?
C22 C35A 1.587(2) . ?
C23 C24 1.394(3) . ?
C23 C28 1.378(3) . ?
C24 H24 0.9500 . ?
C24 C25 1.389(3) . ?
C25 H25 0.9500 . ?
C25 C26 1.378(3) . ?
C26 H26 0.9500 . ?
C26 C27 1.380(3) . ?
C27 H27 0.9500 . ?
C27 C28 1.395(3) . ?
C28 H28 0.9500 . ?
C29 C30 1.407(3) . ?
C29 C34 1.391(3) . ?
C30 H30 0.9500 . ?
C30 C31 1.388(3) . ?
C31 H31 0.9500 . ?
C31 C32 1.388(3) . ?
C32 H32 0.9500 . ?
C32 C33 1.390(3) . ?
C33 H33 0.9500 . ?
C33 C34 1.396(3) . ?
C34 H34 0.9500 . ?
C35 C36 1.3900 . ?
C35 C40 1.3900 . ?
C36 H36 0.9500 . ?
C36 C37 1.3900 . ?
C37 H37 0.9500 . ?
C37 C38 1.3900 . ?
C38 H38 0.9500 . ?
C38 C39 1.3900 . ?
C39 H39 0.9500 . ?
C39 C40 1.3900 . ?
C40 H40 0.9500 . ?
C35A C36A 1.3900 . ?
C35A C40A 1.3900 . ?
C36A H36A 0.9500 . ?
C36A C37A 1.3900 . ?
C37A H37A 0.9500 . ?
C37A C38A 1.3900 . ?
C38A H38A 0.9500 . ?
C38A C39A 1.3900 . ?
C39A H39A 0.9500 . ?
C39A C40A 1.3900 . ?
C40A H40A 0.9500 . ?
O5 C41 1.4267 . ?
O5 C44 1.4270 . ?
C41 H41A 0.9900 . ?
C41 H41B 0.9900 . ?
C41 C42 1.5436 . ?
C42 H42A 0.9900 . ?
C42 H42B 0.9900 . ?
C42 C43 1.5556 . ?
C43 H43A 0.9900 . ?
C43 H43B 0.9900 . ?
C43 C44 1.5441 . ?
C44 H44A 0.9900 . ?
C44 H44B 0.9900 . ?
O6 C45 1.4366 . ?
O6 C48 1.4371 . ?
C45 H45A 0.9900 . ?
C45 H45B 0.9900 . ?
C45 C46 1.5338 . ?
C46 H46A 0.9900 . ?
C46 H46B 0.9900 . ?
C46 C47 1.5379 . ?
C47 H47A 0.9900 . ?
C47 H47B 0.9900 . ?
C47 C48 1.5335 . ?
C48 H48A 0.9900 . ?
C48 H48B 0.9900 . ?
O6A C49 1.4369 . ?
O6A C52 1.4365 . ?
C49 H49A 0.9900 . ?
C49 H49B 0.9900 . ?
C49 C50 1.5336 . ?
C50 H50A 0.9900 . ?
C50 H50B 0.9900 . ?
C50 C51 1.5374 . ?
C51 H51A 0.9900 . ?
C51 H51B 0.9900 . ?
C51 C52 1.5337 . ?
C52 H52A 0.9900 . ?
C52 H52B 0.9900 . ?

loop_
_geom_torsion_atom_site_label_1
_geom_torsion_atom_site_label_2
_geom_torsion_atom_site_label_3
_geom_torsion_atom_site_label_4
_geom_torsion
_geom_torsion_site_symmetry_1
_geom_torsion_site_symmetry_2
_geom_torsion_site_symmetry_3
_geom_torsion_site_symmetry_4
_geom_torsion_publ_flag
Co1 O2 C1 O1 -10.1(3) . . . . ?
Co1 O2 C1 C3 168.78(13) . . . . ?
Co1 O2A C1 O1A 28.6(8) . . . . ?
Co1 O2A C1 C3 -161.4(3) . . . . ?
Co1 O4 C2 O3 -6.8(5) . . . . ?
Co1 O4 C2 C22 170.2(4) . . . . ?
Co1 O4A C2 O3A 24.5(18) . . . . ?
Co1 O4A C2 C22 -165.0(10) . . . . ?
Co1 O6 C45 C46 149.1(10) . . . . ?
Co1 O6 C48 C47 -174.5(9) . . . . ?
Co1 O6A C49 C50 134.2(14) . . . . ?
Co1 O6A C52 C51 -161.1(13) . . . . ?
Co2 O1 C1 O2 -13.1(3) . . . . ?
Co2 O1 C1 C3 167.98(15) . . . . ?
Co2 O1A C1 O2A -0.9(7) . . . . ?
Co2 O1A C1 C3 -171.5(3) . . . . ?
Co2 O3 C2 O4 -19.6(6) . . . . ?
Co2 O3 C2 C22 163.5(4) . . . . ?
Co2 O3A C2 O4A -2.2(9) . . . . ?
Co2 O3A C2 C22 -173.1(7) . . . . ?
Co2 O5 C41 C42 -161.3(7) . . . . ?
Co2 O5 C44 C43 159.6(6) . . . . ?
O1 C1 C3 C4 -163.1(2) . . . . ?
O1 C1 C3 C10 75.9(2) . . . . ?
O1 C1 C3 C16 -42.6(3) . . . . ?
O1A C1 C3 C4 -134.5(4) . . . . ?
O1A C1 C3 C10 104.5(4) . . . . ?
O1A C1 C3 C16 -14.0(4) . . . . ?
O2 C1 C3 C4 17.9(2) . . . . ?
O2 C1 C3 C10 -103.1(2) . . . . ?
O2 C1 C3 C16 138.42(19) . . . . ?
O2A C1 C3 C4 54.8(5) . . . . ?
O2A C1 C3 C10 -66.2(4) . . . . ?
O2A C1 C3 C16 175.3(4) . . . . ?
O3 C2 C22 C23 -169.3(6) . . . . ?
O3 C2 C22 C29 72.0(6) . . . . ?
O3 C2 C22 C35 -45.5(7) . . . . ?
O3A C2 C22 C23 -140.6(10) . . . . ?
O3A C2 C22 C29 100.8(10) . . . . ?
O3A C2 C22 C35A -22.1(10) . . . . ?
O4 C2 C22 C23 13.5(6) . . . . ?
O4 C2 C22 C29 -105.1(6) . . . . ?
O4 C2 C22 C35 137.4(6) . . . . ?
O4A C2 C22 C23 48.0(15) . . . . ?
O4A C2 C22 C29 -70.7(15) . . . . ?
O4A C2 C22 C35A 166.5(15) . . . . ?
C1 C3 C4 C5 144.32(18) . . . . ?
C1 C3 C4 C9 -40.0(2) . . . . ?
C1 C3 C10 C11 -55.7(2) . . . . ?
C1 C3 C10 C15 125.37(19) . . . . ?
C1 C3 C16 C17 135.1(2) . . . . ?
C1 C3 C16 C21 -47.5(2) . . . . ?
C2 C22 C23 C24 50.9(2) . . . . ?
C2 C22 C23 C28 -133.93(18) . . . . ?
C2 C22 C29 C30 54.53(19) . . . . ?
C2 C22 C29 C34 -125.06(18) . . . . ?
C2 C22 C35 C36 40.8(7) . . . . ?
C2 C22 C35 C40 -137.2(5) . . . . ?
C2 C22 C35A C36A 17.3(3) . . . . ?
C2 C22 C35A C40A -165.8(2) . . . . ?
C3 C4 C5 C6 176.3(2) . . . . ?
C3 C4 C9 C8 -178.02(19) . . . . ?
C3 C10 C11 C12 -179.8(2) . . . . ?
C3 C10 C15 C14 179.17(19) . . . . ?
C3 C16 C17 C18 177.3(2) . . . . ?
C3 C16 C21 C20 -177.4(2) . . . . ?
C4 C3 C10 C11 -178.53(18) . . . . ?
C4 C3 C10 C15 2.5(3) . . . . ?
C4 C3 C16 C17 -101.6(2) . . . . ?
C4 C3 C16 C21 75.8(2) . . . . ?
C4 C5 C6 C7 1.4(4) . . . . ?
C5 C4 C9 C8 -2.2(3) . . . . ?
C5 C6 C7 C8 -1.1(3) . . . . ?
C6 C7 C8 C9 -0.7(3) . . . . ?
C7 C8 C9 C4 2.5(3) . . . . ?
C9 C4 C5 C6 0.3(3) . . . . ?
C10 C3 C4 C5 -97.7(2) . . . . ?
C10 C3 C4 C9 78.0(2) . . . . ?
C10 C3 C16 C17 20.3(3) . . . . ?
C10 C3 C16 C21 -162.3(2) . . . . ?
C10 C11 C12 C13 0.7(4) . . . . ?
C11 C10 C15 C14 0.2(3) . . . . ?
C11 C12 C13 C14 -0.1(4) . . . . ?
C12 C13 C14 C15 -0.5(4) . . . . ?
C13 C14 C15 C10 0.5(3) . . . . ?
C15 C10 C11 C12 -0.8(3) . . . . ?
C16 C3 C4 C5 24.5(3) . . . . ?
C16 C3 C4 C9 -159.78(17) . . . . ?
C16 C3 C10 C11 60.5(3) . . . . ?
C16 C3 C10 C15 -118.4(2) . . . . ?
C16 C17 C18 C19 -0.5(4) . . . . ?
C17 C16 C21 C20 0.1(4) . . . . ?
C17 C18 C19 C20 1.1(4) . . . . ?
C18 C19 C20 C21 -1.2(4) . . . . ?
C19 C20 C21 C16 0.6(4) . . . . ?
C21 C16 C17 C18 -0.2(3) . . . . ?
C22 C23 C24 C25 176.2(2) . . . . ?
C22 C23 C28 C27 -175.41(17) . . . . ?
C22 C29 C30 C31 -179.86(16) . . . . ?
C22 C29 C34 C33 -179.59(17) . . . . ?
C22 C35 C36 C37 -177.9(7) . . . . ?
C22 C35 C40 C39 177.9(7) . . . . ?
C22 C35A C36A C37A 176.8(3) . . . . ?
C22 C35A C40A C39A -177.1(2) . . . . ?
C23 C22 C29 C30 -62.3(2) . . . . ?
C23 C22 C29 C34 118.14(18) . . . . ?
C23 C22 C35 C36 165.1(5) . . . . ?
C23 C22 C35 C40 -12.9(6) . . . . ?
C23 C22 C35A C36A 136.7(2) . . . . ?
C23 C22 C35A C40A -46.4(3) . . . . ?
C23 C24 C25 C26 -0.2(4) . . . . ?
C24 C23 C28 C27 -0.2(3) . . . . ?
C24 C25 C26 C27 -1.2(4) . . . . ?
C25 C26 C27 C28 1.9(3) . . . . ?
C26 C27 C28 C23 -1.2(3) . . . . ?
C28 C23 C24 C25 0.9(3) . . . . ?
C29 C22 C23 C24 164.01(18) . . . . ?
C29 C22 C23 C28 -20.9(2) . . . . ?
C29 C22 C35 C36 -74.6(6) . . . . ?
C29 C22 C35 C40 107.5(5) . . . . ?
C29 C22 C35A C36A -98.8(3) . . . . ?
C29 C22 C35A C40A 78.1(2) . . . . ?
C29 C30 C31 C32 0.1(3) . . . . ?
C30 C29 C34 C33 0.8(3) . . . . ?
C30 C31 C32 C33 -0.5(3) . . . . ?
C31 C32 C33 C34 1.1(3) . . . . ?
C32 C33 C34 C29 -1.2(3) . . . . ?
C34 C29 C30 C31 -0.2(3) . . . . ?
C35 C22 C23 C24 -78.6(4) . . . . ?
C35 C22 C23 C28 96.6(4) . . . . ?
C35 C22 C29 C30 179.6(3) . . . . ?
C35 C22 C29 C34 0.0(3) . . . . ?
C35 C36 C37 C38 0.0 . . . . ?
C36 C35 C40 C39 0.0 . . . . ?
C36 C37 C38 C39 0.0 . . . . ?
C37 C38 C39 C40 0.0 . . . . ?
C38 C39 C40 C35 0.0 . . . . ?
C40 C35 C36 C37 0.0 . . . . ?
C35A C22 C23 C24 -69.9(2) . . . . ?
C35A C22 C23 C28 105.3(2) . . . . ?
C35A C22 C29 C30 175.37(17) . . . . ?
C35A C22 C29 C34 -4.2(3) . . . . ?
C35A C36A C37A C38A 0.0 . . . . ?
C36A C35A C40A C39A 0.0 . . . . ?
C36A C37A C38A C39A 0.0 . . . . ?
C37A C38A C39A C40A 0.0 . . . . ?
C38A C39A C40A C35A 0.0 . . . . ?
C40A C35A C36A C37A 0.0 . . . . ?
O5 C41 C42 C43 -23.8 . . . . ?
C41 O5 C44 C43 -39.5 . . . . ?
C41 C42 C43 C44 0.5 . . . . ?
C42 C43 C44 O5 22.9 . . . . ?
C44 O5 C41 C42 39.9 . . . . ?
O6 C45 C46 C47 30.6 . . . . ?
C45 O6 C48 C47 -12.0 . . . . ?
C45 C46 C47 C48 -36.3 . . . . ?
C46 C47 C48 O6 30.5 . . . . ?
C48 O6 C45 C46 -12.0 . . . . ?
O6A C49 C50 C51 30.5 . . . . ?
C49 O6A C52 C51 -11.9 . . . . ?
C49 C50 C51 C52 -36.3 . . . . ?
C50 C51 C52 O6A 30.5 . . . . ?
C52 O6A C49 C50 -12.0 . . . . ?
